data_7203441
loop_
_publ_author_name
'Rosamilia, Anthony E.'
'Giarrusso, Marilena A.'
'Scott, Janet L.'
'Strauss, Christopher R.'

_publ_section_title
;
 A direct, efficient synthesis of unsymmetrically substituted
 bis(arylidene)alkanones
;
_journal_issue 12
_journal_name_full 'Green Chemistry'
_journal_page_first 1042
_journal_paper_doi 10.1039/b606042k
_journal_volume 8
_journal_year 2006
_chemical_formula_moiety '(C36 H37 N O) (H Cl)'
_chemical_formula_sum 'C36 H38 Cl N O'
_chemical_formula_weight 536.12
_chemical_name_systematic
;
(E)-N,N-dimethyl-9-(naphthalen-1-yl)-5-(naphthalen-2-ylmethylene)
-2,3,4,4a,5,6,7,8,9,9a-decahydro-1H-xanthen-4a-amine hydrochloride salt
;
_space_group_IT_number 2
_symmetry_space_group_name_Hall '-P 1'
_symmetry_space_group_name_H-M 'P -1'
_atom_sites_solution_hydrogens geom
_atom_sites_solution_primary direct
_atom_sites_solution_secondary difmap
_audit_creation_method SHELXL-97
_cell_angle_alpha 98.8250(10)
_cell_angle_beta 110.125(2)
_cell_angle_gamma 111.483(2)
_cell_formula_units_Z 2
_cell_length_a 11.5683(4)
_cell_length_b 12.3023(4)
_cell_length_c 13.6088(5)
_cell_measurement_temperature 123(2)
_cell_volume 1603.30(11)
_computing_cell_refinement 'Nonius collect'
_computing_data_collection 'Nonius collect'
_computing_data_reduction 'Nonius collect'
_computing_molecular_graphics X-Seed
_computing_publication_material ciftab
_computing_structure_refinement 'SHELXL-97 (Sheldrick, 1997)'
_computing_structure_solution 'SHELXS-97 (Sheldrick, 1990)'
_diffrn_ambient_temperature 123(2)
_diffrn_measured_fraction_theta_full 0.963
_diffrn_measured_fraction_theta_max 0.963
_diffrn_measurement_device_type 'Enraf Nonius Kappa CCD'
_diffrn_measurement_method 'phi and omega scans'
_diffrn_radiation_monochromator graphite
_diffrn_radiation_source 'fine-focus sealed tube'
_diffrn_radiation_type MoK\a
_diffrn_radiation_wavelength 0.71073
_diffrn_reflns_av_R_equivalents 0.0872
_diffrn_reflns_av_sigmaI/netI 0.1195
_diffrn_reflns_limit_h_max 15
_diffrn_reflns_limit_h_min -15
_diffrn_reflns_limit_k_max 16
_diffrn_reflns_limit_k_min -16
_diffrn_reflns_limit_l_max 18
_diffrn_reflns_limit_l_min -17
_diffrn_reflns_number 27554
_diffrn_reflns_theta_full 28.20
_diffrn_reflns_theta_max 28.20
_diffrn_reflns_theta_min 3.38
_exptl_absorpt_coefficient_mu 0.146
_exptl_absorpt_correction_T_max 0.9576
_exptl_absorpt_correction_T_min 0.9440
_exptl_crystal_colour colourless
_exptl_crystal_density_diffrn 1.111
_exptl_crystal_density_method 'not measured'
_exptl_crystal_description prismatic
_exptl_crystal_F_000 572
_exptl_crystal_size_max 0.40
_exptl_crystal_size_mid 0.30
_exptl_crystal_size_min 0.30
_refine_diff_density_max 0.656
_refine_diff_density_min -0.256
_refine_diff_density_rms 0.063
_refine_ls_extinction_method none
_refine_ls_goodness_of_fit_ref 0.988
_refine_ls_hydrogen_treatment mixed
_refine_ls_matrix_type full
_refine_ls_number_parameters 355
_refine_ls_number_reflns 7612
_refine_ls_number_restraints 0
_refine_ls_restrained_S_all 0.988
_refine_ls_R_factor_all 0.1809
_refine_ls_R_factor_gt 0.0644
_refine_ls_shift/su_max 0.000
_refine_ls_shift/su_mean 0.000
_refine_ls_structure_factor_coef Fsqd
_refine_ls_weighting_details 'calc w=1/[\s^2^(Fo^2^)+(0.1033P)^2^+0.0000P] where P=(Fo^2^+2Fc^2^)/3'
_refine_ls_weighting_scheme calc
_refine_ls_wR_factor_gt 0.1623
_refine_ls_wR_factor_ref 0.2063
_reflns_number_gt 3336
_reflns_number_total 7612
_reflns_threshold_expression >2sigma(I)
_cod_data_source_file b606042k.cif.txt
_cod_data_source_block 8a
_cod_original_cell_volume 1603.30(10)
_cod_database_code 7203441

loop_
_symmetry_equiv_pos_as_xyz
'x, y, z'
'-x, -y, -z'

loop_
_atom_site_label
_atom_site_type_symbol
_atom_site_fract_x
_atom_site_fract_y
_atom_site_fract_z
_atom_site_U_iso_or_equiv
_atom_site_adp_type
_atom_site_occupancy
_atom_site_symmetry_multiplicity
_atom_site_calc_flag
_atom_site_refinement_flags
_atom_site_disorder_assembly
_atom_site_disorder_group
Cl1 Cl -0.93164(7) 0.15751(7) 0.44028(6) 0.0552(3) Uani 1 1 d . . .
O10 O -0.52418(17) 0.27958(16) 0.82871(13) 0.0432(5) Uani 1 1 d . . .
N1 N -0.7203(2) 0.19333(19) 0.66656(16) 0.0369(5) Uani 1 1 d . . .
C9A C -0.4981(2) 0.3447(2) 0.67395(19) 0.0354(6) Uani 1 1 d . . .
H9A H -0.4916 0.2689 0.6436 0.042 Uiso 1 1 calc R . .
C4A C -0.5868(2) 0.3128(2) 0.73568(19) 0.0351(6) Uani 1 1 d . . .
C9' C -0.2162(3) 0.3440(3) 0.6926(2) 0.0399(7) Uani 1 1 d . . .
C8A C -0.3045(2) 0.4423(2) 0.87105(19) 0.0366(6) Uani 1 1 d . . .
C5 C -0.3475(3) 0.3501(3) 1.0127(2) 0.0421(7) Uani 1 1 d . . .
C4 C -0.6184(3) 0.4177(3) 0.7699(2) 0.0431(7) Uani 1 1 d . . .
H4A H -0.5313 0.4902 0.8238 0.052 Uiso 1 1 calc R . .
H4B H -0.6793 0.3930 0.8071 0.052 Uiso 1 1 calc R . .
C2 C -0.6006(3) 0.4869(3) 0.6100(2) 0.0501(8) Uani 1 1 d . . .
H2A H -0.5144 0.5633 0.6576 0.060 Uiso 1 1 calc R . .
H2B H -0.6510 0.5031 0.5433 0.060 Uiso 1 1 calc R . .
C10A C -0.3876(3) 0.3640(3) 0.9028(2) 0.0398(7) Uani 1 1 d . . .
C1' C -0.2471(3) 0.4454(2) 0.7078(2) 0.0384(7) Uani 1 1 d . . .
C2' C -0.1849(3) 0.5425(3) 0.6761(2) 0.0457(7) Uani 1 1 d . . .
H2' H -0.2038 0.6112 0.6874 0.055 Uiso 1 1 calc R . .
C8 C -0.1616(3) 0.5370(3) 0.9533(2) 0.0492(8) Uani 1 1 d . . .
H8A H -0.1413 0.6158 0.9371 0.059 Uiso 1 1 calc R . .
H8B H -0.0938 0.5094 0.9458 0.059 Uiso 1 1 calc R . .
C9 C -0.3499(2) 0.4460(2) 0.75364(19) 0.0355(6) Uani 1 1 d . . .
H9 H -0.3525 0.5268 0.7565 0.043 Uiso 1 1 calc R . .
C1 C -0.5650(3) 0.3845(3) 0.5760(2) 0.0434(7) Uani 1 1 d . . .
H1A H -0.5007 0.4128 0.5422 0.052 Uiso 1 1 calc R . .
H1B H -0.6501 0.3123 0.5194 0.052 Uiso 1 1 calc R . .
C1" C -0.4164(3) 0.2387(3) 1.1399(2) 0.0500(8) Uani 1 1 d . . .
C6 C -0.1987(3) 0.4355(3) 1.0926(2) 0.0554(8) Uani 1 1 d . . .
H6A H -0.1407 0.3946 1.0867 0.067 Uiso 1 1 calc R . .
H6B H -0.1902 0.4514 1.1690 0.067 Uiso 1 1 calc R . .
C11" C -0.4390(3) 0.2671(3) 1.0358(2) 0.0485(8) Uani 1 1 d . . .
H11" H -0.5296 0.2210 0.9777 0.058 Uiso 1 1 calc R . .
C7 C -0.1458(3) 0.5577(3) 1.0705(2) 0.0542(8) Uani 1 1 d . . .
H7A H -0.1981 0.6023 1.0830 0.065 Uiso 1 1 calc R . .
H7B H -0.0473 0.6093 1.1227 0.065 Uiso 1 1 calc R . .
C3 C -0.6884(3) 0.4540(3) 0.6717(2) 0.0472(7) Uani 1 1 d . . .
H3A H -0.7798 0.3844 0.6211 0.057 Uiso 1 1 calc R . .
H3B H -0.7025 0.5254 0.6984 0.057 Uiso 1 1 calc R . .
C8' C -0.2666(3) 0.2402(3) 0.7274(2) 0.0486(8) Uani 1 1 d . . .
H8' H -0.3236 0.2376 0.7642 0.058 Uiso 1 1 calc R . .
C9" C -0.5194(3) 0.2162(3) 1.1799(2) 0.0514(8) Uani 1 1 d . . .
C10' C -0.1272(3) 0.3450(3) 0.6404(2) 0.0455(7) Uani 1 1 d . . .
C2" C -0.2993(3) 0.2302(3) 1.2004(3) 0.0639(9) Uani 1 1 d . . .
H2" H -0.2316 0.2416 1.1734 0.077 Uiso 1 1 calc R . .
C2N C -0.8128(3) 0.1589(3) 0.7223(2) 0.0557(8) Uani 1 1 d . . .
H2N1 H -0.8943 0.0803 0.6753 0.083 Uiso 1 1 calc R . .
H2N2 H -0.8419 0.2231 0.7352 0.083 Uiso 1 1 calc R . .
H2N3 H -0.7632 0.1507 0.7932 0.083 Uiso 1 1 calc R . .
C4' C -0.0685(3) 0.4478(4) 0.6093(2) 0.0621(10) Uani 1 1 d . . .
H4' H -0.0095 0.4486 0.5747 0.075 Uiso 1 1 calc R . .
C1N C -0.6978(3) 0.0851(3) 0.6296(3) 0.0595(9) Uani 1 1 d . . .
H1N1 H -0.6316 0.0780 0.6932 0.089 Uiso 1 1 calc R . .
H1N2 H -0.6615 0.0965 0.5746 0.089 Uiso 1 1 calc R . .
H1N3 H -0.7857 0.0099 0.5967 0.089 Uiso 1 1 calc R . .
C5' C -0.1022(3) 0.2407(4) 0.6207(2) 0.0617(9) Uani 1 1 d . . .
H5' H -0.0473 0.2388 0.5828 0.074 Uiso 1 1 calc R . .
C3' C -0.0950(3) 0.5461(3) 0.6280(2) 0.0577(9) Uani 1 1 d . . .
H3' H -0.0529 0.6163 0.6086 0.069 Uiso 1 1 calc R . .
C8" C -0.6466(3) 0.2189(3) 1.1238(3) 0.0600(9) Uani 1 1 d . . .
H8" H -0.6664 0.2352 1.0555 0.072 Uiso 1 1 calc R . .
C7' C -0.2357(3) 0.1449(3) 0.7095(3) 0.0629(9) Uani 1 1 d . . .
H7' H -0.2699 0.0777 0.7350 0.076 Uiso 1 1 calc R . .
C10" C -0.4941(4) 0.1923(3) 1.2832(2) 0.0583(9) Uani 1 1 d . . .
C3" C -0.2760(4) 0.2053(3) 1.3013(3) 0.0757(11) Uani 1 1 d . . .
H3" H -0.1933 0.2008 1.3410 0.091 Uiso 1 1 calc R . .
C6' C -0.1547(4) 0.1445(4) 0.6545(3) 0.0700(10) Uani 1 1 d . . .
H6' H -0.1361 0.0760 0.6406 0.084 Uiso 1 1 calc R . .
C5" C -0.5946(5) 0.1741(3) 1.3240(3) 0.0752(11) Uani 1 1 d . . .
H5" H -0.5764 0.1606 1.3935 0.090 Uiso 1 1 calc R . .
C4" C -0.3701(4) 0.1877(3) 1.3415(3) 0.0709(11) Uani 1 1 d . . .
H4" H -0.3528 0.1720 1.4100 0.085 Uiso 1 1 calc R . .
C6" C -0.7161(5) 0.1753(3) 1.2674(3) 0.0762(11) Uani 1 1 d . . .
H6" H -0.7828 0.1607 1.2958 0.091 Uiso 1 1 calc R . .
C7" C -0.7413(4) 0.1985(3) 1.1663(3) 0.0738(10) Uani 1 1 d . . .
H7" H -0.8258 0.2000 1.1264 0.089 Uiso 1 1 calc R . .
H1N H -0.7644 0.2127 0.5921 0.091(11) Uiso 1 1 d R . .

loop_
_atom_site_aniso_label
_atom_site_aniso_U_11
_atom_site_aniso_U_22
_atom_site_aniso_U_33
_atom_site_aniso_U_23
_atom_site_aniso_U_13
_atom_site_aniso_U_12
Cl1 0.0436(4) 0.0551(5) 0.0446(4) 0.0140(3) 0.0065(3) 0.0124(4)
O10 0.0338(10) 0.0490(11) 0.0341(10) 0.0174(9) 0.0073(9) 0.0112(9)
N1 0.0338(12) 0.0358(12) 0.0348(11) 0.0100(10) 0.0127(10) 0.0118(10)
C9A 0.0329(14) 0.0392(15) 0.0319(13) 0.0087(12) 0.0143(12) 0.0149(12)
C4A 0.0284(13) 0.0388(15) 0.0276(12) 0.0095(11) 0.0056(11) 0.0113(12)
C9' 0.0335(14) 0.0455(17) 0.0303(14) 0.0067(12) 0.0068(12) 0.0161(13)
C8A 0.0289(14) 0.0419(16) 0.0318(14) 0.0075(12) 0.0095(12) 0.0138(12)
C5 0.0384(15) 0.0528(17) 0.0312(14) 0.0140(13) 0.0107(13) 0.0204(14)
C4 0.0343(15) 0.0473(17) 0.0394(15) 0.0065(13) 0.0148(13) 0.0143(13)
C2 0.0378(16) 0.0514(18) 0.0502(17) 0.0242(15) 0.0084(14) 0.0159(14)
C10A 0.0304(14) 0.0473(16) 0.0291(13) 0.0063(12) 0.0053(12) 0.0141(13)
C1' 0.0327(14) 0.0435(16) 0.0315(14) 0.0136(12) 0.0094(12) 0.0134(13)
C2' 0.0378(15) 0.0505(18) 0.0448(16) 0.0187(14) 0.0138(14) 0.0185(14)
C8 0.0322(15) 0.0622(19) 0.0360(15) 0.0100(14) 0.0088(13) 0.0119(14)
C9 0.0307(14) 0.0389(15) 0.0319(13) 0.0086(12) 0.0110(12) 0.0142(12)
C1 0.0333(15) 0.0553(18) 0.0313(14) 0.0132(13) 0.0109(12) 0.0128(14)
C1" 0.0520(18) 0.0495(18) 0.0380(15) 0.0148(14) 0.0145(14) 0.0167(15)
C6 0.0445(17) 0.077(2) 0.0323(15) 0.0147(15) 0.0098(14) 0.0219(16)
C11" 0.0440(17) 0.0570(19) 0.0347(15) 0.0145(14) 0.0092(14) 0.0204(15)
C7 0.0381(16) 0.061(2) 0.0362(15) 0.0036(14) 0.0078(13) 0.0077(15)
C3 0.0394(15) 0.0413(16) 0.0521(17) 0.0090(14) 0.0124(14) 0.0186(13)
C8' 0.0435(16) 0.0486(18) 0.0571(18) 0.0185(15) 0.0233(15) 0.0222(15)
C9" 0.063(2) 0.0418(17) 0.0389(16) 0.0122(13) 0.0185(16) 0.0172(15)
C10' 0.0329(15) 0.065(2) 0.0349(15) 0.0140(14) 0.0114(13) 0.0219(15)
C2" 0.062(2) 0.074(2) 0.0516(19) 0.0300(17) 0.0157(17) 0.0303(18)
C2N 0.0411(17) 0.0554(19) 0.0486(17) 0.0147(15) 0.0159(15) 0.0038(14)
C4' 0.0417(18) 0.102(3) 0.0460(18) 0.0287(19) 0.0207(15) 0.0323(19)
C1N 0.0572(19) 0.0405(17) 0.068(2) 0.0070(15) 0.0182(17) 0.0215(15)
C5' 0.0506(19) 0.091(3) 0.0466(18) 0.0110(19) 0.0178(16) 0.042(2)
C3' 0.0443(17) 0.077(2) 0.0586(19) 0.0384(18) 0.0256(16) 0.0249(17)
C8" 0.062(2) 0.061(2) 0.0570(19) 0.0222(17) 0.0276(18) 0.0249(17)
C7' 0.058(2) 0.051(2) 0.079(2) 0.0159(17) 0.0276(19) 0.0281(17)
C10" 0.076(2) 0.0400(18) 0.0462(17) 0.0125(14) 0.0258(18) 0.0140(16)
C3" 0.075(3) 0.072(3) 0.063(2) 0.032(2) 0.009(2) 0.032(2)
C6' 0.068(2) 0.067(2) 0.068(2) 0.0041(19) 0.020(2) 0.040(2)
C5" 0.115(3) 0.043(2) 0.061(2) 0.0195(17) 0.048(2) 0.021(2)
C4" 0.086(3) 0.060(2) 0.0440(18) 0.0218(16) 0.013(2) 0.022(2)
C6" 0.096(3) 0.054(2) 0.086(3) 0.021(2) 0.059(3) 0.025(2)
C7" 0.075(2) 0.067(2) 0.085(3) 0.027(2) 0.043(2) 0.029(2)

loop_
_atom_type_symbol
_atom_type_description
_atom_type_scat_dispersion_real
_atom_type_scat_dispersion_imag
_atom_type_scat_source
C C 0.0033 0.0016 'International Tables Vol C Tables 4.2.6.8 and 6.1.1.4'
H H 0.0000 0.0000 'International Tables Vol C Tables 4.2.6.8 and 6.1.1.4'
N N 0.0061 0.0033 'International Tables Vol C Tables 4.2.6.8 and 6.1.1.4'
O O 0.0106 0.0060 'International Tables Vol C Tables 4.2.6.8 and 6.1.1.4'
Cl Cl 0.1484 0.1585 'International Tables Vol C Tables 4.2.6.8 and 6.1.1.4'

loop_
_geom_angle_atom_site_label_1
_geom_angle_atom_site_label_2
_geom_angle_atom_site_label_3
_geom_angle
_geom_angle_site_symmetry_1
_geom_angle_site_symmetry_3
_geom_angle_publ_flag
C10A O10 C4A 116.0(2) . . ?
C2N N1 C1N 108.5(2) . . ?
C2N N1 C4A 113.53(19) . . ?
C1N N1 C4A 114.0(2) . . ?
C4A C9A C1 110.8(2) . . ?
C4A C9A C9 110.6(2) . . ?
C1 C9A C9 111.2(2) . . ?
O10 C4A C4 111.1(2) . . ?
O10 C4A C9A 111.5(2) . . ?
C4 C4A C9A 111.0(2) . . ?
O10 C4A N1 100.97(19) . . ?
C4 C4A N1 110.7(2) . . ?
C9A C4A N1 111.23(19) . . ?
C1' C9' C8' 124.2(3) . . ?
C1' C9' C10' 119.1(3) . . ?
C8' C9' C10' 116.7(3) . . ?
C10A C8A C8 120.7(2) . . ?
C10A C8A C9 122.6(2) . . ?
C8 C8A C9 116.6(2) . . ?
C11" C5 C10A 120.6(2) . . ?
C11" C5 C6 125.3(2) . . ?
C10A C5 C6 114.1(2) . . ?
C4A C4 C3 112.4(2) . . ?
C3 C2 C1 111.7(2) . . ?
C8A C10A O10 121.7(2) . . ?
C8A C10A C5 125.3(2) . . ?
O10 C10A C5 112.9(2) . . ?
C2' C1' C9' 117.9(3) . . ?
C2' C1' C9 120.0(3) . . ?
C9' C1' C9 122.0(2) . . ?
C1' C2' C3' 123.5(3) . . ?
C8A C8 C7 111.8(2) . . ?
C8A C9 C1' 112.8(2) . . ?
C8A C9 C9A 113.3(2) . . ?
C1' C9 C9A 111.3(2) . . ?
C2 C1 C9A 112.8(2) . . ?
C2" C1" C9" 117.8(3) . . ?
C2" C1" C11" 122.1(3) . . ?
C9" C1" C11" 120.0(3) . . ?
C5 C6 C7 112.2(2) . . ?
C5 C11" C1" 128.0(3) . . ?
C8 C7 C6 110.8(2) . . ?
C2 C3 C4 110.4(2) . . ?
C7' C8' C9' 121.9(3) . . ?
C8" C9" C1" 123.5(3) . . ?
C8" C9" C10" 117.1(3) . . ?
C1" C9" C10" 119.4(3) . . ?
C4' C10' C5' 121.8(3) . . ?
C4' C10' C9' 119.5(3) . . ?
C5' C10' C9' 118.7(3) . . ?
C1" C2" C3" 122.3(3) . . ?
C3' C4' C10' 120.8(3) . . ?
C6' C5' C10' 121.4(3) . . ?
C4' C3' C2' 119.2(3) . . ?
C7" C8" C9" 121.4(3) . . ?
C8' C7' C6' 120.7(4) . . ?
C4" C10" C5" 121.7(3) . . ?
C4" C10" C9" 119.3(3) . . ?
C5" C10" C9" 119.0(3) . . ?
C4" C3" C2" 120.4(3) . . ?
C5' C6' C7' 120.3(3) . . ?
C6" C5" C10" 122.3(4) . . ?
C3" C4" C10" 120.7(3) . . ?
C5" C6" C7" 118.8(4) . . ?
C8" C7" C6" 121.4(4) . . ?

loop_
_geom_bond_atom_site_label_1
_geom_bond_atom_site_label_2
_geom_bond_distance
_geom_bond_site_symmetry_2
_geom_bond_publ_flag
O10 C10A 1.404(3) . ?
O10 C4A 1.428(3) . ?
N1 C2N 1.493(3) . ?
N1 C1N 1.493(3) . ?
N1 C4A 1.531(3) . ?
C9A C4A 1.521(4) . ?
C9A C1 1.544(3) . ?
C9A C9 1.552(3) . ?
C4A C4 1.514(4) . ?
C9' C1' 1.423(4) . ?
C9' C8' 1.423(4) . ?
C9' C10' 1.436(4) . ?
C8A C10A 1.332(4) . ?
C8A C8 1.503(4) . ?
C8A C9 1.515(3) . ?
C5 C11" 1.340(4) . ?
C5 C10A 1.463(4) . ?
C5 C6 1.512(4) . ?
C4 C3 1.531(4) . ?
C2 C3 1.513(4) . ?
C2 C1 1.518(4) . ?
C1' C2' 1.369(4) . ?
C1' C9 1.523(4) . ?
C2' C3' 1.399(4) . ?
C8 C7 1.511(4) . ?
C1" C2" 1.373(4) . ?
C1" C9" 1.430(4) . ?
C1" C11" 1.471(4) . ?
C6 C7 1.522(4) . ?
C8' C7' 1.357(4) . ?
C9" C8" 1.422(4) . ?
C9" C10" 1.433(4) . ?
C10' C4' 1.404(4) . ?
C10' C5' 1.423(4) . ?
C2" C3" 1.409(4) . ?
C4' C3' 1.361(5) . ?
C5' C6' 1.347(5) . ?
C8" C7" 1.369(5) . ?
C7' C6' 1.387(5) . ?
C10" C4" 1.407(5) . ?
C10" C5" 1.415(5) . ?
C3" C4" 1.344(5) . ?
C5" C6" 1.358(5) . ?
C6" C7" 1.401(5) . ?

loop_
_geom_torsion_atom_site_label_1
_geom_torsion_atom_site_label_2
_geom_torsion_atom_site_label_3
_geom_torsion_atom_site_label_4
_geom_torsion
_geom_torsion_site_symmetry_1
_geom_torsion_site_symmetry_2
_geom_torsion_site_symmetry_3
_geom_torsion_site_symmetry_4
_geom_torsion_publ_flag
C10A O10 C4A C4 -71.7(3) . . . . ?
C10A O10 C4A C9A 52.7(3) . . . . ?
C10A O10 C4A N1 170.93(19) . . . . ?
C1 C9A C4A O10 -178.1(2) . . . . ?
C9 C9A C4A O10 -54.3(3) . . . . ?
C1 C9A C4A C4 -53.7(3) . . . . ?
C9 C9A C4A C4 70.1(3) . . . . ?
C1 C9A C4A N1 70.0(3) . . . . ?
C9 C9A C4A N1 -166.2(2) . . . . ?
C2N N1 C4A O10 62.7(3) . . . . ?
C1N N1 C4A O10 -62.2(3) . . . . ?
C2N N1 C4A C4 -54.9(3) . . . . ?
C1N N1 C4A C4 -179.9(2) . . . . ?
C2N N1 C4A C9A -178.8(2) . . . . ?
C1N N1 C4A C9A 56.2(3) . . . . ?
O10 C4A C4 C3 -178.8(2) . . . . ?
C9A C4A C4 C3 56.5(3) . . . . ?
N1 C4A C4 C3 -67.5(3) . . . . ?
C8 C8A C10A O10 176.3(2) . . . . ?
C9 C8A C10A O10 -0.3(4) . . . . ?
C8 C8A C10A C5 -7.7(4) . . . . ?
C9 C8A C10A C5 175.7(2) . . . . ?
C4A O10 C10A C8A -25.0(4) . . . . ?
C4A O10 C10A C5 158.5(2) . . . . ?
C11" C5 C10A C8A -179.1(3) . . . . ?
C6 C5 C10A C8A 0.7(4) . . . . ?
C11" C5 C10A O10 -2.8(4) . . . . ?
C6 C5 C10A O10 177.0(2) . . . . ?
C8' C9' C1' C2' 176.2(2) . . . . ?
C10' C9' C1' C2' -2.9(3) . . . . ?
C8' C9' C1' C9 -6.1(4) . . . . ?
C10' C9' C1' C9 174.8(2) . . . . ?
C9' C1' C2' C3' 1.2(4) . . . . ?
C9 C1' C2' C3' -176.5(2) . . . . ?
C10A C8A C8 C7 -18.4(4) . . . . ?
C9 C8A C8 C7 158.4(2) . . . . ?
C10A C8A C9 C1' -131.3(3) . . . . ?
C8 C8A C9 C1' 52.0(3) . . . . ?
C10A C8A C9 C9A -3.8(4) . . . . ?
C8 C8A C9 C9A 179.5(2) . . . . ?
C2' C1' C9 C8A -118.7(3) . . . . ?
C9' C1' C9 C8A 63.6(3) . . . . ?
C2' C1' C9 C9A 112.6(3) . . . . ?
C9' C1' C9 C9A -65.0(3) . . . . ?
C4A C9A C9 C8A 30.1(3) . . . . ?
C1 C9A C9 C8A 153.7(2) . . . . ?
C4A C9A C9 C1' 158.4(2) . . . . ?
C1 C9A C9 C1' -78.0(3) . . . . ?
C3 C2 C1 C9A -53.6(3) . . . . ?
C4A C9A C1 C2 52.9(3) . . . . ?
C9 C9A C1 C2 -70.5(3) . . . . ?
C11" C5 C6 C7 -148.6(3) . . . . ?
C10A C5 C6 C7 31.6(4) . . . . ?
C10A C5 C11" C1" 178.5(3) . . . . ?
C6 C5 C11" C1" -1.3(5) . . . . ?
C2" C1" C11" C5 -41.7(5) . . . . ?
C9" C1" C11" C5 139.7(3) . . . . ?
C8A C8 C7 C6 49.6(3) . . . . ?
C5 C6 C7 C8 -57.0(3) . . . . ?
C1 C2 C3 C4 54.1(3) . . . . ?
C4A C4 C3 C2 -56.3(3) . . . . ?
C1' C9' C8' C7' 179.0(3) . . . . ?
C10' C9' C8' C7' -1.8(4) . . . . ?
C2" C1" C9" C8" -178.3(3) . . . . ?
C11" C1" C9" C8" 0.4(4) . . . . ?
C2" C1" C9" C10" 3.2(4) . . . . ?
C11" C1" C9" C10" -178.1(3) . . . . ?
C1' C9' C10' C4' 2.4(4) . . . . ?
C8' C9' C10' C4' -176.8(2) . . . . ?
C1' C9' C10' C5' -177.0(2) . . . . ?
C8' C9' C10' C5' 3.8(3) . . . . ?
C9" C1" C2" C3" -2.5(5) . . . . ?
C11" C1" C2" C3" 178.8(3) . . . . ?
C5' C10' C4' C3' 179.3(3) . . . . ?
C9' C10' C4' C3' 0.0(4) . . . . ?
C4' C10' C5' C6' 177.5(3) . . . . ?
C9' C10' C5' C6' -3.2(4) . . . . ?
C10' C4' C3' C2' -1.8(4) . . . . ?
C1' C2' C3' C4' 1.2(4) . . . . ?
C1" C9" C8" C7" -179.0(3) . . . . ?
C10" C9" C8" C7" -0.5(5) . . . . ?
C9' C8' C7' C6' -1.1(5) . . . . ?
C8" C9" C10" C4" 179.5(3) . . . . ?
C1" C9" C10" C4" -1.9(4) . . . . ?
C8" C9" C10" C5" -0.6(4) . . . . ?
C1" C9" C10" C5" 177.9(3) . . . . ?
C1" C2" C3" C4" 0.6(5) . . . . ?
C10' C5' C6' C7' 0.3(5) . . . . ?
C8' C7' C6' C5' 1.9(5) . . . . ?
C4" C10" C5" C6" -178.4(3) . . . . ?
C9" C10" C5" C6" 1.8(5) . . . . ?
C2" C3" C4" C10" 0.8(5) . . . . ?
C5" C10" C4" C3" -180.0(3) . . . . ?
C9" C10" C4" C3" -0.1(5) . . . . ?
C10" C5" C6" C7" -1.6(5) . . . . ?
C9" C8" C7" C6" 0.7(5) . . . . ?
C5" C6" C7" C8" 0.4(5) . . . . ?
